data_7116920
loop_
_publ_author_name
'Tatsuya Aotake'
'Mitsuharu Suzuki'
'Naoki Aratani'
'Junpei Yuasa'
'Daiki Kuzuhara'
'Hironobu Hayashi'
'Haruyuki Nakano'
'Tsuyoshi Kawai'
'Jishan Wu'
'Hiroko Yamada'

_publ_section_title
;
 9,9'-Anthryl-anthroxyl radicals: strategic stabilization of highly
 reactive phenoxyl radicals
;
_journal_name_full Chem.Commun.
_journal_page_first 6734
_journal_paper_doi 10.1039/C4cc10104A
_journal_volume 51
_journal_year 2015
_chemical_formula_moiety 'C28 H18 O, C28 H17 O, 2.5(C H Cl3)'
_chemical_formula_sum 'C58.5 H37.5 Cl7.5 O2'
_chemical_formula_weight 1038.26
_chemical_name_systematic
; 
 ? 
;
_space_group_IT_number 2
_symmetry_cell_setting triclinic
_symmetry_Int_Tables_number 2
_symmetry_space_group_name_Hall '-P 1'
_symmetry_space_group_name_H-M 'P -1'
_atom_sites_solution_hydrogens geom
_atom_sites_solution_primary direct
_atom_sites_solution_secondary difmap
_audit_creation_method SHELXL-97
_audit_update_record
;
2014-08-29 deposited with the CCDC.
2015-01-27 downloaded from the CCDC.
;
_cell_angle_alpha 96.3005(8)
_cell_angle_beta 101.7870(11)
_cell_angle_gamma 113.7045(8)
_cell_formula_units_Z 2
_cell_length_a 11.5782(3)
_cell_length_b 14.3354(5)
_cell_length_c 16.4867(5)
_cell_measurement_reflns_used 20803
_cell_measurement_temperature 103(2)
_cell_measurement_theta_max 25.38
_cell_measurement_theta_min 3.05
_cell_volume 2395.88(13)
_computing_structure_refinement 'SHELXL-97 (Sheldrick, 1997)'
_computing_structure_solution 'SHELXS-97 (Sheldrick, 1990)'
_diffrn_ambient_temperature 103(2)
_diffrn_detector_area_resol_mean 10.000
_diffrn_measured_fraction_theta_full 0.996
_diffrn_measured_fraction_theta_max 0.996
_diffrn_measurement_device_type 'Rigaku R-AXIS RAPID'
_diffrn_measurement_method \w
_diffrn_radiation_monochromator graphite
_diffrn_radiation_source 'fine-focus sealed tube'
_diffrn_radiation_type MoK\a
_diffrn_radiation_wavelength 0.71075
_diffrn_reflns_av_R_equivalents 0.0539
_diffrn_reflns_av_sigmaI/netI 0.0473
_diffrn_reflns_limit_h_max 13
_diffrn_reflns_limit_h_min -13
_diffrn_reflns_limit_k_max 17
_diffrn_reflns_limit_k_min -17
_diffrn_reflns_limit_l_max 19
_diffrn_reflns_limit_l_min -19
_diffrn_reflns_number 34238
_diffrn_reflns_theta_full 25.35
_diffrn_reflns_theta_max 25.35
_diffrn_reflns_theta_min 3.05
_exptl_absorpt_coefficient_mu 0.488
_exptl_absorpt_correction_T_max 0.9620
_exptl_absorpt_correction_T_min 0.9438
_exptl_absorpt_correction_type multi-scan
_exptl_absorpt_process_details 'ABSCOR (Rigaku, 1995)'
_exptl_crystal_colour brown
_exptl_crystal_density_diffrn 1.439
_exptl_crystal_density_method 'not measured'
_exptl_crystal_description platelet
_exptl_crystal_F_000 1064
_exptl_crystal_size_max 0.12
_exptl_crystal_size_mid 0.10
_exptl_crystal_size_min 0.08
_refine_diff_density_max 0.708
_refine_diff_density_min -0.546
_refine_diff_density_rms 0.082
_refine_ls_extinction_method none
_refine_ls_goodness_of_fit_ref 1.070
_refine_ls_hydrogen_treatment constr
_refine_ls_matrix_type full
_refine_ls_number_parameters 667
_refine_ls_number_reflns 8742
_refine_ls_number_restraints 0
_refine_ls_restrained_S_all 1.070
_refine_ls_R_factor_all 0.0793
_refine_ls_R_factor_gt 0.0507
_refine_ls_shift/su_max 0.000
_refine_ls_shift/su_mean 0.000
_refine_ls_structure_factor_coef Fsqd
_refine_ls_weighting_details 'calc w=1/[\s^2^(Fo^2^)+(0.0730P)^2^+0.4181P] where P=(Fo^2^+2Fc^2^)/3'
_refine_ls_weighting_scheme calc
_refine_ls_wR_factor_gt 0.1220
_refine_ls_wR_factor_ref 0.1397
_reflns_number_gt 6049
_reflns_number_total 8742
_reflns_threshold_expression >2sigma(I)
_cod_data_source_file c4cc10104a2.cif
_cod_data_source_block 30723ta
_cod_original_formula_sum 'C58.50 H37.50 Cl7.50 O2'
_cod_database_code 7116920

loop_
_symmetry_equiv_pos_as_xyz
'x, y, z'
'-x, -y, -z'

loop_
_atom_site_label
_atom_site_type_symbol
_atom_site_fract_x
_atom_site_fract_y
_atom_site_fract_z
_atom_site_U_iso_or_equiv
_atom_site_adp_type
_atom_site_occupancy
_atom_site_symmetry_multiplicity
_atom_site_calc_flag
_atom_site_refinement_flags
_atom_site_disorder_assembly
_atom_site_disorder_group
C1 C 0.9440(2) 0.29011(18) 0.24113(16) 0.0208(6) Uani 1 1 d . . .
C2 C 0.8983(2) 0.29659(18) 0.31288(16) 0.0197(5) Uani 1 1 d . . .
C3 C 0.9849(2) 0.34970(19) 0.39543(16) 0.0239(6) Uani 1 1 d . . .
H1 H 1.0769 0.3801 0.4026 0.029 Uiso 1 1 calc R . .
C4 C 0.9384(3) 0.3577(2) 0.46382(17) 0.0265(6) Uani 1 1 d . . .
H2 H 0.9978 0.3936 0.5181 0.032 Uiso 1 1 calc R . .
C5 C 0.8014(3) 0.3124(2) 0.45428(17) 0.0264(6) Uani 1 1 d . . .
H3 H 0.7694 0.3183 0.5024 0.032 Uiso 1 1 calc R . .
C6 C 0.7156(2) 0.26082(19) 0.37717(16) 0.0222(6) Uani 1 1 d . . .
H4 H 0.6242 0.2314 0.3722 0.027 Uiso 1 1 calc R . .
C7 C 0.7592(2) 0.24949(18) 0.30303(16) 0.0200(5) Uani 1 1 d . . .
C8 C 0.6707(2) 0.19649(18) 0.22272(16) 0.0201(5) Uani 1 1 d . . .
C9 C 0.7187(2) 0.18746(18) 0.15189(16) 0.0203(5) Uani 1 1 d . . .
C10 C 0.6332(3) 0.1340(2) 0.06928(17) 0.0259(6) Uani 1 1 d . . .
H5 H 0.5411 0.1026 0.0617 0.031 Uiso 1 1 calc R . .
C11 C 0.6811(3) 0.1272(2) 0.00096(17) 0.0281(6) Uani 1 1 d . . .
H6 H 0.6222 0.0907 -0.0534 0.034 Uiso 1 1 calc R . .
C12 C 0.8176(3) 0.1740(2) 0.01043(17) 0.0285(6) Uani 1 1 d . . .
H7 H 0.8496 0.1689 -0.0377 0.034 Uiso 1 1 calc R . .
C13 C 0.9031(3) 0.2260(2) 0.08745(17) 0.0251(6) Uani 1 1 d . . .
H8 H 0.9946 0.2567 0.0927 0.030 Uiso 1 1 calc R . .
C14 C 0.8576(2) 0.23546(19) 0.16099(16) 0.0213(6) Uani 1 1 d . . .
O1 O 1.07404(17) 0.33632(14) 0.24498(12) 0.0310(5) Uani 1 1 d . . .
H39 H 1.1179 0.3669 0.2952 0.037 Uiso 1 1 calc R . .
C15 C 0.5263(2) 0.15051(18) 0.21307(15) 0.0193(5) Uani 1 1 d . . .
C16 C 0.4572(2) 0.21114(19) 0.19611(15) 0.0204(5) Uani 1 1 d . . .
C17 C 0.5181(3) 0.31524(19) 0.18387(16) 0.0244(6) Uani 1 1 d . . .
H9 H 0.6091 0.3459 0.1876 0.029 Uiso 1 1 calc R . .
C18 C 0.4490(3) 0.3709(2) 0.16708(17) 0.0286(6) Uani 1 1 d . . .
H10 H 0.4919 0.4396 0.1585 0.034 Uiso 1 1 calc R . .
C19 C 0.3133(3) 0.3282(2) 0.16214(18) 0.0303(6) Uani 1 1 d . . .
H11 H 0.2658 0.3682 0.1507 0.036 Uiso 1 1 calc R . .
C20 C 0.2516(3) 0.2299(2) 0.17385(17) 0.0279(6) Uani 1 1 d . . .
H12 H 0.1610 0.2022 0.1711 0.033 Uiso 1 1 calc R . .
C21 C 0.3193(2) 0.16730(19) 0.19020(16) 0.0217(6) Uani 1 1 d . . .
C22 C 0.2552(2) 0.06467(19) 0.19859(16) 0.0239(6) Uani 1 1 d . . .
H13 H 0.1642 0.0364 0.1951 0.029 Uiso 1 1 calc R . .
C23 C 0.3207(2) 0.00268(19) 0.21196(16) 0.0212(6) Uani 1 1 d . . .
C24 C 0.2545(3) -0.1035(2) 0.21628(16) 0.0262(6) Uani 1 1 d . . .
H14 H 0.1629 -0.1331 0.2108 0.031 Uiso 1 1 calc R . .
C25 C 0.3190(3) -0.1635(2) 0.22807(17) 0.0296(6) Uani 1 1 d . . .
H15 H 0.2726 -0.2348 0.2294 0.036 Uiso 1 1 calc R . .
C26 C 0.4566(3) -0.1193(2) 0.23845(17) 0.0292(6) Uani 1 1 d . . .
H16 H 0.5019 -0.1613 0.2479 0.035 Uiso 1 1 calc R . .
C27 C 0.5241(3) -0.0185(2) 0.23510(16) 0.0248(6) Uani 1 1 d . . .
H17 H 0.6160 0.0091 0.2425 0.030 Uiso 1 1 calc R . .
C28 C 0.4596(2) 0.04705(19) 0.22068(15) 0.0204(5) Uani 1 1 d . . .
C29 C 0.6381(2) 0.42683(19) 0.63288(17) 0.0224(6) Uani 1 1 d . . .
C30 C 0.6074(2) 0.40246(19) 0.71211(17) 0.0228(6) Uani 1 1 d . . .
C31 C 0.7077(3) 0.4317(2) 0.78661(17) 0.0263(6) Uani 1 1 d . . .
H18 H 0.7963 0.4668 0.7855 0.032 Uiso 1 1 calc R . .
C32 C 0.6803(3) 0.4105(2) 0.86165(18) 0.0305(6) Uani 1 1 d . . .
H19 H 0.7497 0.4304 0.9118 0.037 Uiso 1 1 calc R . .
C33 C 0.5495(3) 0.3592(2) 0.86411(17) 0.0283(6) Uani 1 1 d . . .
H20 H 0.5307 0.3457 0.9162 0.034 Uiso 1 1 calc R . .
C34 C 0.4494(3) 0.32873(19) 0.79206(17) 0.0248(6) Uani 1 1 d . . .
H21 H 0.3614 0.2944 0.7949 0.030 Uiso 1 1 calc R . .
C35 C 0.4738(2) 0.34726(18) 0.71312(16) 0.0209(5) Uani 1 1 d . . .
C36 C 0.3704(2) 0.31134(18) 0.63671(16) 0.0203(5) Uani 1 1 d . . .
C37 C 0.3985(2) 0.33050(18) 0.55815(16) 0.0206(5) Uani 1 1 d . . .
C38 C 0.2983(3) 0.2955(2) 0.48174(17) 0.0252(6) Uani 1 1 d . . .
H22 H 0.2096 0.2593 0.4825 0.030 Uiso 1 1 calc R . .
C39 C 0.3259(3) 0.3124(2) 0.40622(17) 0.0280(6) Uani 1 1 d . . .
H23 H 0.2565 0.2872 0.3554 0.034 Uiso 1 1 calc R . .
C40 C 0.4561(3) 0.3669(2) 0.40360(18) 0.0280(6) Uani 1 1 d . . .
H24 H 0.4750 0.3780 0.3511 0.034 Uiso 1 1 calc R . .
C41 C 0.5564(3) 0.4042(2) 0.47755(17) 0.0250(6) Uani 1 1 d . . .
H25 H 0.6441 0.4425 0.4757 0.030 Uiso 1 1 calc R . .
C42 C 0.5312(2) 0.38675(19) 0.55519(17) 0.0223(6) Uani 1 1 d . . .
O2 O 0.75302(17) 0.48198(15) 0.63240(12) 0.0325(5) Uani 1 1 d . . .
C43 C 0.2316(2) 0.25251(19) 0.63829(16) 0.0219(6) Uani 1 1 d . . .
C44 C 0.1739(2) 0.14300(19) 0.62348(16) 0.0214(6) Uani 1 1 d . . .
C45 C 0.2436(3) 0.0836(2) 0.60719(17) 0.0268(6) Uani 1 1 d . . .
H26 H 0.3320 0.1186 0.6054 0.032 Uiso 1 1 calc R . .
C46 C 0.1856(3) -0.0224(2) 0.59413(18) 0.0314(7) Uani 1 1 d . . .
H27 H 0.2339 -0.0604 0.5835 0.038 Uiso 1 1 calc R . .
C47 C 0.0539(3) -0.0765(2) 0.59624(19) 0.0327(7) Uani 1 1 d . . .
H28 H 0.0147 -0.1504 0.5876 0.039 Uiso 1 1 calc R . .
C48 C -0.0165(3) -0.0235(2) 0.61045(18) 0.0294(6) Uani 1 1 d . . .
H29 H -0.1052 -0.0610 0.6109 0.035 Uiso 1 1 calc R . .
C49 C 0.0398(2) 0.08765(19) 0.62481(16) 0.0225(6) Uani 1 1 d . . .
C50 C -0.0308(2) 0.1431(2) 0.64060(16) 0.0248(6) Uani 1 1 d . . .
H30 H -0.1195 0.1061 0.6412 0.030 Uiso 1 1 calc R . .
C51 C 0.0256(2) 0.25204(19) 0.65558(16) 0.0218(6) Uani 1 1 d . . .
C52 C -0.0463(2) 0.3098(2) 0.67116(16) 0.0248(6) Uani 1 1 d . . .
H31 H -0.1351 0.2735 0.6717 0.030 Uiso 1 1 calc R . .
C53 C 0.0096(3) 0.4151(2) 0.68509(16) 0.0250(6) Uani 1 1 d . . .
H32 H -0.0403 0.4519 0.6950 0.030 Uiso 1 1 calc R . .
C54 C 0.1422(2) 0.4712(2) 0.68504(16) 0.0239(6) Uani 1 1 d . . .
H33 H 0.1807 0.5452 0.6951 0.029 Uiso 1 1 calc R . .
C55 C 0.2146(2) 0.41943(19) 0.67057(16) 0.0223(6) Uani 1 1 d . . .
H34 H 0.3034 0.4581 0.6710 0.027 Uiso 1 1 calc R . .
C56 C 0.1598(2) 0.30844(19) 0.65477(15) 0.0203(5) Uani 1 1 d . . .
C57 C 0.1776(3) 0.0633(3) 0.9248(2) 0.0391(9) Uani 0.857(2) 1 d P A 2
H37 H 0.1681 0.0032 0.9528 0.047 Uiso 0.857(2) 1 calc PR A 2
Cl1 Cl 0.34252(11) 0.15289(12) 0.96290(11) 0.0541(4) Uani 0.857(2) 1 d P A 2
Cl2 Cl 0.13181(10) 0.01224(8) 0.81595(6) 0.0529(3) Uani 0.857(2) 1 d P A 2
Cl3 Cl 0.0719(6) 0.1131(4) 0.9565(4) 0.0608(16) Uani 0.5141(13) 1 d P A 2
Cl10 Cl 0.0927(9) 0.1415(6) 0.9355(6) 0.0610(19) Uani 0.3427(9) 1 d P A 3
C58 C 0.8417(3) 0.5665(2) 0.10576(19) 0.0352(7) Uani 1 1 d . . .
H35 H 0.8675 0.5998 0.1673 0.042 Uiso 1 1 calc R . .
Cl4 Cl 0.81517(9) 0.43568(6) 0.09682(5) 0.0499(2) Uani 1 1 d . . .
Cl5 Cl 0.96975(9) 0.63288(7) 0.06236(7) 0.0612(3) Uani 1 1 d . . .
Cl6 Cl 0.69762(9) 0.57424(7) 0.05484(6) 0.0540(2) Uani 1 1 d . . .
C59 C 0.5073(5) -0.0229(5) 0.5421(4) 0.0379(14) Uani 0.50 1 d P B -1
H36 H 0.4606 -0.0220 0.5868 0.045 Uiso 0.50 1 calc PR B -1
Cl7 Cl 0.6057(11) 0.1050(8) 0.5388(6) 0.0667(17) Uani 0.50 1 d P B -1
Cl8 Cl 0.60179(15) -0.09062(13) 0.56635(10) 0.0442(4) Uani 0.50 1 d P B -1
Cl9 Cl 0.3905(10) -0.0863(7) 0.4434(6) 0.0692(17) Uani 0.50 1 d P B -1
Cl11 Cl 0.0786(6) 0.0382(7) 0.9707(4) 0.056(2) Uani 0.143(2) 1 d P . 4
Cl12 Cl 0.1217(7) 0.1521(7) 0.8389(5) 0.090(3) Uani 0.143(2) 1 d P A 4
Cl13 Cl 0.341(2) 0.137(2) 0.9377(16) 0.186(11) Uiso 0.143(2) 1 d P A 4
C60 C 0.183(3) 0.142(3) 0.940(2) 0.070(8) Uiso 0.143(2) 1 d P A 4
H38 H 0.2026 0.2076 0.9803 0.084 Uiso 0.143(2) 1 calc PR A 4

loop_
_atom_site_aniso_label
_atom_site_aniso_U_11
_atom_site_aniso_U_22
_atom_site_aniso_U_33
_atom_site_aniso_U_23
_atom_site_aniso_U_13
_atom_site_aniso_U_12
C1 0.0153(12) 0.0161(13) 0.0308(15) 0.0056(11) 0.0070(11) 0.0063(10)
C2 0.0198(13) 0.0151(12) 0.0238(14) 0.0044(10) 0.0043(11) 0.0079(11)
C3 0.0206(13) 0.0203(13) 0.0276(15) 0.0056(11) 0.0044(12) 0.0067(11)
C4 0.0268(14) 0.0263(14) 0.0206(14) 0.0010(11) 0.0014(12) 0.0094(12)
C5 0.0277(14) 0.0291(15) 0.0250(15) 0.0073(12) 0.0113(13) 0.0127(12)
C6 0.0191(13) 0.0216(13) 0.0252(15) 0.0049(11) 0.0067(12) 0.0078(11)
C7 0.0200(13) 0.0157(12) 0.0243(14) 0.0047(11) 0.0054(11) 0.0081(11)
C8 0.0186(13) 0.0183(13) 0.0240(14) 0.0048(11) 0.0046(11) 0.0092(11)
C9 0.0214(13) 0.0191(13) 0.0232(14) 0.0055(11) 0.0075(11) 0.0107(11)
C10 0.0201(13) 0.0259(14) 0.0279(15) 0.0039(12) 0.0069(12) 0.0065(12)
C11 0.0257(14) 0.0288(15) 0.0207(14) -0.0007(11) 0.0032(12) 0.0060(12)
C12 0.0305(15) 0.0307(15) 0.0264(15) 0.0067(12) 0.0139(13) 0.0123(13)
C13 0.0213(13) 0.0253(14) 0.0285(15) 0.0050(12) 0.0092(12) 0.0090(12)
C14 0.0201(13) 0.0179(13) 0.0275(15) 0.0040(11) 0.0066(12) 0.0100(11)
O1 0.0192(9) 0.0374(11) 0.0307(11) 0.0008(9) 0.0060(8) 0.0089(9)
C15 0.0193(13) 0.0180(13) 0.0171(13) 0.0008(10) 0.0038(11) 0.0061(11)
C16 0.0222(13) 0.0215(13) 0.0184(13) 0.0032(10) 0.0057(11) 0.0107(11)
C17 0.0221(13) 0.0208(14) 0.0256(15) 0.0029(11) 0.0043(12) 0.0063(11)
C18 0.0332(15) 0.0202(14) 0.0306(16) 0.0046(12) 0.0053(13) 0.0118(12)
C19 0.0326(16) 0.0303(16) 0.0353(17) 0.0065(13) 0.0071(13) 0.0220(13)
C20 0.0229(14) 0.0303(15) 0.0326(16) 0.0048(12) 0.0075(12) 0.0142(12)
C21 0.0188(13) 0.0226(14) 0.0234(14) 0.0020(11) 0.0057(11) 0.0094(11)
C22 0.0148(12) 0.0256(14) 0.0273(15) 0.0018(11) 0.0058(11) 0.0057(11)
C23 0.0207(13) 0.0201(13) 0.0192(13) 0.0023(10) 0.0065(11) 0.0055(11)
C24 0.0240(14) 0.0241(14) 0.0256(15) 0.0034(12) 0.0076(12) 0.0059(12)
C25 0.0343(16) 0.0197(14) 0.0297(16) 0.0045(12) 0.0096(13) 0.0065(12)
C26 0.0359(16) 0.0222(14) 0.0323(16) 0.0050(12) 0.0081(13) 0.0160(13)
C27 0.0248(14) 0.0257(14) 0.0264(15) 0.0049(11) 0.0069(12) 0.0137(12)
C28 0.0217(13) 0.0224(13) 0.0155(13) 0.0015(10) 0.0037(11) 0.0094(11)
C29 0.0172(13) 0.0204(13) 0.0330(16) 0.0054(11) 0.0092(12) 0.0105(11)
C30 0.0239(13) 0.0175(13) 0.0280(15) 0.0017(11) 0.0054(12) 0.0116(11)
C31 0.0222(14) 0.0221(14) 0.0307(16) 0.0020(12) 0.0031(12) 0.0088(12)
C32 0.0286(15) 0.0297(15) 0.0275(16) -0.0017(12) -0.0021(13) 0.0137(13)
C33 0.0333(16) 0.0271(15) 0.0241(15) 0.0040(12) 0.0058(13) 0.0142(13)
C34 0.0252(14) 0.0210(13) 0.0269(15) 0.0016(11) 0.0057(12) 0.0102(12)
C35 0.0211(13) 0.0151(12) 0.0259(14) 0.0035(11) 0.0049(11) 0.0082(11)
C36 0.0198(13) 0.0154(12) 0.0263(14) 0.0024(10) 0.0056(11) 0.0089(11)
C37 0.0179(13) 0.0156(12) 0.0279(15) 0.0035(11) 0.0057(11) 0.0074(11)
C38 0.0202(13) 0.0237(14) 0.0305(16) 0.0033(12) 0.0048(12) 0.0100(12)
C39 0.0280(15) 0.0273(15) 0.0246(15) 0.0015(12) 0.0018(12) 0.0115(12)
C40 0.0325(15) 0.0290(15) 0.0275(15) 0.0083(12) 0.0124(13) 0.0159(13)
C41 0.0216(13) 0.0253(14) 0.0301(16) 0.0054(12) 0.0098(12) 0.0109(12)
C42 0.0227(13) 0.0181(13) 0.0279(15) 0.0046(11) 0.0070(12) 0.0105(11)
O2 0.0212(10) 0.0358(11) 0.0351(12) 0.0055(9) 0.0071(9) 0.0078(9)
C43 0.0207(13) 0.0227(14) 0.0213(14) 0.0045(11) 0.0041(11) 0.0096(11)
C44 0.0228(13) 0.0181(13) 0.0206(14) 0.0026(11) 0.0022(11) 0.0085(11)
C45 0.0226(14) 0.0236(14) 0.0288(15) 0.0016(12) 0.0017(12) 0.0083(12)
C46 0.0325(16) 0.0247(15) 0.0386(17) 0.0035(13) 0.0040(13) 0.0175(13)
C47 0.0296(15) 0.0171(14) 0.0411(18) 0.0025(12) 0.0006(13) 0.0052(12)
C48 0.0247(14) 0.0225(14) 0.0342(16) 0.0061(12) 0.0042(13) 0.0054(12)
C49 0.0208(13) 0.0201(13) 0.0223(14) 0.0042(11) 0.0029(11) 0.0061(11)
C50 0.0182(13) 0.0254(14) 0.0273(15) 0.0061(11) 0.0057(11) 0.0062(11)
C51 0.0215(13) 0.0232(14) 0.0187(13) 0.0053(11) 0.0044(11) 0.0082(11)
C52 0.0198(13) 0.0318(15) 0.0254(15) 0.0071(12) 0.0077(12) 0.0128(12)
C53 0.0292(14) 0.0276(15) 0.0226(14) 0.0032(11) 0.0068(12) 0.0173(12)
C54 0.0287(14) 0.0196(13) 0.0234(14) 0.0035(11) 0.0062(12) 0.0113(12)
C55 0.0207(13) 0.0208(13) 0.0223(14) 0.0046(11) 0.0031(11) 0.0072(11)
C56 0.0213(13) 0.0209(13) 0.0185(13) 0.0036(10) 0.0041(11) 0.0096(11)
C57 0.035(2) 0.036(2) 0.043(2) 0.0061(17) 0.0057(17) 0.0156(17)
Cl1 0.0258(5) 0.0580(7) 0.0619(8) 0.0201(6) -0.0034(5) 0.0075(5)
Cl2 0.0520(6) 0.0655(7) 0.0415(6) 0.0037(5) 0.0078(5) 0.0301(5)
Cl3 0.0399(17) 0.078(4) 0.051(2) -0.0142(19) 0.0042(13) 0.023(2)
Cl10 0.050(4) 0.060(4) 0.070(5) -0.018(3) 0.001(2) 0.036(3)
C58 0.0427(18) 0.0287(16) 0.0339(17) 0.0092(13) 0.0118(14) 0.0140(14)
Cl4 0.0792(6) 0.0323(4) 0.0444(5) 0.0137(4) 0.0268(5) 0.0242(4)
Cl5 0.0495(5) 0.0475(5) 0.0882(7) 0.0257(5) 0.0337(5) 0.0128(4)
Cl6 0.0516(5) 0.0633(6) 0.0508(5) 0.0009(4) 0.0116(4) 0.0327(5)
C59 0.022(3) 0.043(4) 0.039(4) 0.006(3) 0.008(3) 0.006(3)
Cl7 0.057(3) 0.0545(19) 0.059(4) 0.0150(19) 0.000(3) 0.0020(16)
Cl8 0.0351(8) 0.0542(10) 0.0419(9) 0.0105(8) 0.0140(7) 0.0165(8)
Cl9 0.042(2) 0.083(5) 0.050(3) -0.009(2) -0.013(2) 0.014(3)
Cl11 0.049(4) 0.060(5) 0.047(4) 0.016(3) 0.010(3) 0.013(3)
Cl12 0.059(5) 0.111(7) 0.073(6) 0.045(5) 0.005(4) 0.010(5)

loop_
_atom_type_symbol
_atom_type_description
_atom_type_scat_dispersion_real
_atom_type_scat_dispersion_imag
_atom_type_scat_source
C C 0.0033 0.0016 'International Tables Vol C Tables 4.2.6.8 and 6.1.1.4'
H H 0.0000 0.0000 'International Tables Vol C Tables 4.2.6.8 and 6.1.1.4'
O O 0.0106 0.0060 'International Tables Vol C Tables 4.2.6.8 and 6.1.1.4'
Cl Cl 0.1484 0.1585 'International Tables Vol C Tables 4.2.6.8 and 6.1.1.4'

loop_
_geom_angle_atom_site_label_1
_geom_angle_atom_site_label_2
_geom_angle_atom_site_label_3
_geom_angle
_geom_angle_site_symmetry_1
_geom_angle_site_symmetry_3
O1 C1 C2 122.2(2) . .
O1 C1 C14 116.3(2) . .
C2 C1 C14 121.4(2) . .
C1 C2 C3 122.3(2) . .
C1 C2 C7 118.9(2) . .
C3 C2 C7 118.8(2) . .
C4 C3 C2 121.3(2) . .
C4 C3 H1 119.3 . .
C2 C3 H1 119.3 . .
C3 C4 C5 120.1(2) . .
C3 C4 H2 120.0 . .
C5 C4 H2 120.0 . .
C6 C5 C4 120.6(2) . .
C6 C5 H3 119.7 . .
C4 C5 H3 119.7 . .
C5 C6 C7 121.7(2) . .
C5 C6 H4 119.1 . .
C7 C6 H4 119.1 . .
C8 C7 C6 122.0(2) . .
C8 C7 C2 120.5(2) . .
C6 C7 C2 117.5(2) . .
C7 C8 C9 119.7(2) . .
C7 C8 C15 119.8(2) . .
C9 C8 C15 120.4(2) . .
C8 C9 C10 121.9(2) . .
C8 C9 C14 120.1(2) . .
C10 C9 C14 117.9(2) . .
C11 C10 C9 121.3(2) . .
C11 C10 H5 119.4 . .
C9 C10 H5 119.4 . .
C10 C11 C12 120.5(3) . .
C10 C11 H6 119.8 . .
C12 C11 H6 119.8 . .
C13 C12 C11 120.7(2) . .
C13 C12 H7 119.7 . .
C11 C12 H7 119.7 . .
C12 C13 C14 120.9(2) . .
C12 C13 H8 119.5 . .
C14 C13 H8 119.5 . .
C1 C14 C13 122.0(2) . .
C1 C14 C9 119.2(2) . .
C13 C14 C9 118.7(2) . .
C1 O1 H39 109.5 . .
C28 C15 C16 120.1(2) . .
C28 C15 C8 119.9(2) . .
C16 C15 C8 119.9(2) . .
C15 C16 C17 122.9(2) . .
C15 C16 C21 119.4(2) . .
C17 C16 C21 117.7(2) . .
C18 C17 C16 121.4(2) . .
C18 C17 H9 119.3 . .
C16 C17 H9 119.3 . .
C17 C18 C19 120.9(2) . .
C17 C18 H10 119.6 . .
C19 C18 H10 119.6 . .
C20 C19 C18 119.7(2) . .
C20 C19 H11 120.1 . .
C18 C19 H11 120.1 . .
C19 C20 C21 121.6(2) . .
C19 C20 H12 119.2 . .
C21 C20 H12 119.2 . .
C22 C21 C20 121.9(2) . .
C22 C21 C16 119.5(2) . .
C20 C21 C16 118.6(2) . .
C23 C22 C21 121.7(2) . .
C23 C22 H13 119.1 . .
C21 C22 H13 119.1 . .
C22 C23 C24 121.9(2) . .
C22 C23 C28 119.0(2) . .
C24 C23 C28 119.0(2) . .
C25 C24 C23 121.4(2) . .
C25 C24 H14 119.3 . .
C23 C24 H14 119.3 . .
C24 C25 C26 119.7(2) . .
C24 C25 H15 120.2 . .
C26 C25 H15 120.2 . .
C27 C26 C25 121.1(2) . .
C27 C26 H16 119.4 . .
C25 C26 H16 119.4 . .
C26 C27 C28 121.2(2) . .
C26 C27 H17 119.4 . .
C28 C27 H17 119.4 . .
C15 C28 C27 122.3(2) . .
C15 C28 C23 120.1(2) . .
C27 C28 C23 117.6(2) . .
O2 C29 C42 120.9(2) . .
O2 C29 C30 120.6(2) . .
C42 C29 C30 118.5(2) . .
C31 C30 C35 119.6(2) . .
C31 C30 C29 120.4(2) . .
C35 C30 C29 119.9(2) . .
C32 C31 C30 121.1(2) . .
C32 C31 H18 119.5 . .
C30 C31 H18 119.5 . .
C31 C32 C33 119.9(3) . .
C31 C32 H19 120.1 . .
C33 C32 H19 120.1 . .
C34 C33 C32 120.4(3) . .
C34 C33 H20 119.8 . .
C32 C33 H20 119.8 . .
C33 C34 C35 121.4(2) . .
C33 C34 H21 119.3 . .
C35 C34 H21 119.3 . .
C34 C35 C36 121.9(2) . .
C34 C35 C30 117.6(2) . .
C36 C35 C30 120.5(2) . .
C35 C36 C37 120.5(2) . .
C35 C36 C43 120.0(2) . .
C37 C36 C43 119.5(2) . .
C38 C37 C36 121.7(2) . .
C38 C37 C42 118.0(2) . .
C36 C37 C42 120.4(2) . .
C39 C38 C37 121.5(2) . .
C39 C38 H22 119.3 . .
C37 C38 H22 119.3 . .
C38 C39 C40 120.3(3) . .
C38 C39 H23 119.8 . .
C40 C39 H23 119.8 . .
C41 C40 C39 119.7(2) . .
C41 C40 H24 120.1 . .
C39 C40 H24 120.1 . .
C40 C41 C42 121.1(2) . .
C40 C41 H25 119.4 . .
C42 C41 H25 119.4 . .
C41 C42 C37 119.4(2) . .
C41 C42 C29 120.6(2) . .
C37 C42 C29 120.0(2) . .
C44 C43 C56 120.8(2) . .
C44 C43 C36 120.2(2) . .
C56 C43 C36 119.0(2) . .
C43 C44 C45 122.5(2) . .
C43 C44 C49 119.4(2) . .
C45 C44 C49 118.1(2) . .
C46 C45 C44 121.2(2) . .
C46 C45 H26 119.4 . .
C44 C45 H26 119.4 . .
C45 C46 C47 120.5(2) . .
C45 C46 H27 119.7 . .
C47 C46 H27 119.7 . .
C48 C47 C46 120.4(2) . .
C48 C47 H28 119.8 . .
C46 C47 H28 119.8 . .
C47 C48 C49 121.3(2) . .
C47 C48 H29 119.3 . .
C49 C48 H29 119.3 . .
C50 C49 C48 121.9(2) . .
C50 C49 C44 119.6(2) . .
C48 C49 C44 118.5(2) . .
C49 C50 C51 121.5(2) . .
C49 C50 H30 119.3 . .
C51 C50 H30 119.3 . .
C50 C51 C52 122.0(2) . .
C50 C51 C56 119.5(2) . .
C52 C51 C56 118.5(2) . .
C53 C52 C51 121.2(2) . .
C53 C52 H31 119.4 . .
C51 C52 H31 119.4 . .
C52 C53 C54 120.5(2) . .
C52 C53 H32 119.7 . .
C54 C53 H32 119.7 . .
C55 C54 C53 120.3(2) . .
C55 C54 H33 119.9 . .
C53 C54 H33 119.9 . .
C54 C55 C56 121.3(2) . .
C54 C55 H34 119.3 . .
C56 C55 H34 119.3 . .
C43 C56 C55 122.7(2) . .
C43 C56 C51 119.2(2) . .
C55 C56 C51 118.1(2) . .
Cl2 C57 Cl1 112.6(2) . .
Cl2 C57 Cl3 113.3(3) . .
Cl1 C57 Cl3 112.3(3) . .
Cl2 C57 H37 106.0 . .
Cl1 C57 H37 106.0 . .
Cl3 C57 H37 106.0 . .
Cl5 C58 Cl4 109.54(16) . .
Cl5 C58 Cl6 110.71(16) . .
Cl4 C58 Cl6 110.62(17) . .
Cl5 C58 H35 108.6 . .
Cl4 C58 H35 108.6 . .
Cl6 C58 H35 108.6 . .
Cl7 C59 Cl8 110.8(5) . .
Cl7 C59 Cl9 109.5(5) . .
Cl8 C59 Cl9 109.7(5) . .
Cl7 C59 H36 109.0 . .
Cl8 C59 H36 109.0 . .
Cl9 C59 H36 109.0 . .
C60 Cl11 Cl11 153.6(16) . 2_557
Cl11 C60 Cl12 113.7(19) . .
Cl11 C60 Cl13 113(2) . .
Cl12 C60 Cl13 103.8(18) . .
Cl11 C60 H38 108.7 . .
Cl12 C60 H38 108.7 . .
Cl13 C60 H38 108.7 . .

loop_
_geom_bond_atom_site_label_1
_geom_bond_atom_site_label_2
_geom_bond_distance
_geom_bond_site_symmetry_2
C1 O1 1.364(3) .
C1 C2 1.399(3) .
C1 C14 1.401(4) .
C2 C3 1.428(4) .
C2 C7 1.440(3) .
C3 C4 1.358(4) .
C3 H1 0.9500 .
C4 C5 1.418(4) .
C4 H2 0.9500 .
C5 C6 1.355(4) .
C5 H3 0.9500 .
C6 C7 1.431(3) .
C6 H4 0.9500 .
C7 C8 1.407(3) .
C8 C9 1.407(3) .
C8 C15 1.496(3) .
C9 C10 1.426(4) .
C9 C14 1.440(3) .
C10 C11 1.364(4) .
C10 H5 0.9500 .
C11 C12 1.413(4) .
C11 H6 0.9500 .
C12 C13 1.354(4) .
C12 H7 0.9500 .
C13 C14 1.431(3) .
C13 H8 0.9500 .
O1 H39 0.8400 .
C15 C28 1.404(3) .
C15 C16 1.412(3) .
C16 C17 1.429(3) .
C16 C21 1.439(3) .
C17 C18 1.351(4) .
C17 H9 0.9500 .
C18 C19 1.420(4) .
C18 H10 0.9500 .
C19 C20 1.356(4) .
C19 H11 0.9500 .
C20 C21 1.423(4) .
C20 H12 0.9500 .
C21 C22 1.394(3) .
C22 C23 1.390(4) .
C22 H13 0.9500 .
C23 C24 1.421(3) .
C23 C28 1.440(3) .
C24 C25 1.352(4) .
C24 H14 0.9500 .
C25 C26 1.422(4) .
C25 H15 0.9500 .
C26 C27 1.352(4) .
C26 H16 0.9500 .
C27 C28 1.428(3) .
C27 H17 0.9500 .
C29 O2 1.247(3) .
C29 C42 1.456(4) .
C29 C30 1.464(4) .
C30 C31 1.395(4) .
C30 C35 1.431(3) .
C31 C32 1.374(4) .
C31 H18 0.9500 .
C32 C33 1.404(4) .
C32 H19 0.9500 .
C33 C34 1.365(4) .
C33 H20 0.9500 .
C34 C35 1.418(4) .
C34 H21 0.9500 .
C35 C36 1.425(4) .
C36 C37 1.427(3) .
C36 C43 1.492(3) .
C37 C38 1.407(4) .
C37 C42 1.434(3) .
C38 C39 1.370(4) .
C38 H22 0.9500 .
C39 C40 1.405(4) .
C39 H23 0.9500 .
C40 C41 1.378(4) .
C40 H24 0.9500 .
C41 C42 1.397(4) .
C41 H25 0.9500 .
C43 C44 1.406(3) .
C43 C56 1.410(3) .
C44 C45 1.428(4) .
C44 C49 1.438(3) .
C45 C46 1.362(4) .
C45 H26 0.9500 .
C46 C47 1.416(4) .
C46 H27 0.9500 .
C47 C48 1.355(4) .
C47 H28 0.9500 .
C48 C49 1.427(4) .
C48 H29 0.9500 .
C49 C50 1.390(4) .
C50 C51 1.399(3) .
C50 H30 0.9500 .
C51 C52 1.428(4) .
C51 C56 1.439(3) .
C52 C53 1.353(4) .
C52 H31 0.9500 .
C53 C54 1.418(4) .
C53 H32 0.9500 .
C54 C55 1.362(3) .
C54 H33 0.9500 .
C55 C56 1.425(3) .
C55 H34 0.9500 .
C57 Cl2 1.745(4) .
C57 Cl1 1.747(4) .
C57 Cl3 1.779(7) .
C57 H37 1.0000 .
C58 Cl5 1.750(3) .
C58 Cl4 1.759(3) .
C58 Cl6 1.759(3) .
C58 H35 1.0000 .
C59 Cl7 1.741(10) .
C59 Cl8 1.750(6) .
C59 Cl9 1.757(11) .
C59 H36 1.0000 .
Cl11 C60 1.71(3) .
Cl11 Cl11 2.189(12) 2_557
Cl12 C60 1.72(3) .
Cl13 C60 1.87(4) .
C60 H38 1.0000 .

loop_
_geom_hbond_atom_site_label_D
_geom_hbond_atom_site_label_H
_geom_hbond_atom_site_label_A
_geom_hbond_distance_DH
_geom_hbond_distance_HA
_geom_hbond_distance_DA
_geom_hbond_angle_DHA
_geom_hbond_site_symmetry_A
O1 H39 O2 0.84 2.11 2.807(3) 140.1 2_766

loop_
_geom_torsion_atom_site_label_1
_geom_torsion_atom_site_label_2
_geom_torsion_atom_site_label_3
_geom_torsion_atom_site_label_4
_geom_torsion
_geom_torsion_site_symmetry_1
_geom_torsion_site_symmetry_2
_geom_torsion_site_symmetry_3
_geom_torsion_site_symmetry_4
O1 C1 C2 C3 -1.7(4) . . . .
C14 C1 C2 C3 178.4(2) . . . .
O1 C1 C2 C7 177.3(2) . . . .
C14 C1 C2 C7 -2.6(3) . . . .
C1 C2 C3 C4 178.1(2) . . . .
C7 C2 C3 C4 -1.0(4) . . . .
C2 C3 C4 C5 0.3(4) . . . .
C3 C4 C5 C6 0.1(4) . . . .
C4 C5 C6 C7 0.3(4) . . . .
C5 C6 C7 C8 -179.7(2) . . . .
C5 C6 C7 C2 -1.0(4) . . . .
C1 C2 C7 C8 0.9(3) . . . .
C3 C2 C7 C8 180.0(2) . . . .
C1 C2 C7 C6 -177.8(2) . . . .
C3 C2 C7 C6 1.3(3) . . . .
C6 C7 C8 C9 -179.9(2) . . . .
C2 C7 C8 C9 1.4(3) . . . .
C6 C7 C8 C15 0.4(4) . . . .
C2 C7 C8 C15 -178.3(2) . . . .
C7 C8 C9 C10 179.6(2) . . . .
C15 C8 C9 C10 -0.6(4) . . . .
C7 C8 C9 C14 -2.2(3) . . . .
C15 C8 C9 C14 177.5(2) . . . .
C8 C9 C10 C11 179.0(2) . . . .
C14 C9 C10 C11 0.8(4) . . . .
C9 C10 C11 C12 -0.5(4) . . . .
C10 C11 C12 C13 0.3(4) . . . .
C11 C12 C13 C14 -0.3(4) . . . .
O1 C1 C14 C13 1.6(3) . . . .
C2 C1 C14 C13 -178.4(2) . . . .
O1 C1 C14 C9 -178.1(2) . . . .
C2 C1 C14 C9 1.8(4) . . . .
C12 C13 C14 C1 -179.1(2) . . . .
C12 C13 C14 C9 0.7(4) . . . .
C8 C9 C14 C1 0.6(3) . . . .
C10 C9 C14 C1 178.9(2) . . . .
C8 C9 C14 C13 -179.1(2) . . . .
C10 C9 C14 C13 -0.9(3) . . . .
C7 C8 C15 C28 -91.0(3) . . . .
C9 C8 C15 C28 89.2(3) . . . .
C7 C8 C15 C16 89.1(3) . . . .
C9 C8 C15 C16 -90.6(3) . . . .
C28 C15 C16 C17 -177.1(2) . . . .
C8 C15 C16 C17 2.7(4) . . . .
C28 C15 C16 C21 2.5(4) . . . .
C8 C15 C16 C21 -177.6(2) . . . .
C15 C16 C17 C18 179.5(2) . . . .
C21 C16 C17 C18 -0.2(4) . . . .
C16 C17 C18 C19 0.9(4) . . . .
C17 C18 C19 C20 -0.4(4) . . . .
C18 C19 C20 C21 -0.7(4) . . . .
C19 C20 C21 C22 -177.1(3) . . . .
C19 C20 C21 C16 1.4(4) . . . .
C15 C16 C21 C22 -2.0(4) . . . .
C17 C16 C21 C22 177.6(2) . . . .
C15 C16 C21 C20 179.4(2) . . . .
C17 C16 C21 C20 -0.9(3) . . . .
C20 C21 C22 C23 178.0(2) . . . .
C16 C21 C22 C23 -0.5(4) . . . .
C21 C22 C23 C24 -176.8(2) . . . .
C21 C22 C23 C28 2.5(4) . . . .
C22 C23 C24 C25 179.0(3) . . . .
C28 C23 C24 C25 -0.2(4) . . . .
C23 C24 C25 C26 1.5(4) . . . .
C24 C25 C26 C27 -1.3(4) . . . .
C25 C26 C27 C28 -0.2(4) . . . .
C16 C15 C28 C27 178.0(2) . . . .
C8 C15 C28 C27 -1.9(4) . . . .
C16 C15 C28 C23 -0.6(4) . . . .
C8 C15 C28 C23 179.6(2) . . . .
C26 C27 C28 C15 -177.0(2) . . . .
C26 C27 C28 C23 1.5(4) . . . .
C22 C23 C28 C15 -1.9(4) . . . .
C24 C23 C28 C15 177.3(2) . . . .
C22 C23 C28 C27 179.5(2) . . . .
C24 C23 C28 C27 -1.3(3) . . . .
O2 C29 C30 C31 -6.5(4) . . . .
C42 C29 C30 C31 174.6(2) . . . .
O2 C29 C30 C35 174.3(2) . . . .
C42 C29 C30 C35 -4.7(3) . . . .
C35 C30 C31 C32 -1.5(4) . . . .
C29 C30 C31 C32 179.2(2) . . . .
C30 C31 C32 C33 -0.5(4) . . . .
C31 C32 C33 C34 1.1(4) . . . .
C32 C33 C34 C35 0.2(4) . . . .
C33 C34 C35 C36 176.9(2) . . . .
C33 C34 C35 C30 -2.1(4) . . . .
C31 C30 C35 C34 2.8(3) . . . .
C29 C30 C35 C34 -178.0(2) . . . .
C31 C30 C35 C36 -176.3(2) . . . .
C29 C30 C35 C36 3.0(3) . . . .
C34 C35 C36 C37 -179.4(2) . . . .
C30 C35 C36 C37 -0.4(3) . . . .
C34 C35 C36 C43 0.1(4) . . . .
C30 C35 C36 C43 179.1(2) . . . .
C35 C36 C37 C38 179.7(2) . . . .
C43 C36 C37 C38 0.2(3) . . . .
C35 C36 C37 C42 -0.4(3) . . . .
C43 C36 C37 C42 -179.9(2) . . . .
C36 C37 C38 C39 -178.8(2) . . . .
C42 C37 C38 C39 1.3(4) . . . .
C37 C38 C39 C40 -0.8(4) . . . .
C38 C39 C40 C41 -0.6(4) . . . .
C39 C40 C41 C42 1.5(4) . . . .
C40 C41 C42 C37 -1.1(4) . . . .
C40 C41 C42 C29 -179.9(2) . . . .
C38 C37 C42 C41 -0.3(3) . . . .
C36 C37 C42 C41 179.8(2) . . . .
C38 C37 C42 C29 178.5(2) . . . .
C36 C37 C42 C29 -1.4(3) . . . .
O2 C29 C42 C41 3.7(4) . . . .
C30 C29 C42 C41 -177.3(2) . . . .
O2 C29 C42 C37 -175.0(2) . . . .
C30 C29 C42 C37 3.9(3) . . . .
C35 C36 C43 C44 -92.1(3) . . . .
C37 C36 C43 C44 87.5(3) . . . .
C35 C36 C43 C56 87.9(3) . . . .
C37 C36 C43 C56 -92.5(3) . . . .
C56 C43 C44 C45 -179.5(2) . . . .
C36 C43 C44 C45 0.5(4) . . . .
C56 C43 C44 C49 0.3(4) . . . .
C36 C43 C44 C49 -179.7(2) . . . .
C43 C44 C45 C46 179.2(3) . . . .
C49 C44 C45 C46 -0.7(4) . . . .
C44 C45 C46 C47 0.1(4) . . . .
C45 C46 C47 C48 0.7(4) . . . .
C46 C47 C48 C49 -0.9(4) . . . .
C47 C48 C49 C50 -179.1(3) . . . .
C47 C48 C49 C44 0.3(4) . . . .
C43 C44 C49 C50 0.1(4) . . . .
C45 C44 C49 C50 179.9(2) . . . .
C43 C44 C49 C48 -179.4(2) . . . .
C45 C44 C49 C48 0.4(4) . . . .
C48 C49 C50 C51 179.2(2) . . . .
C44 C49 C50 C51 -0.2(4) . . . .
C49 C50 C51 C52 179.5(2) . . . .
C49 C50 C51 C56 -0.1(4) . . . .
C50 C51 C52 C53 -179.6(2) . . . .
C56 C51 C52 C53 -0.1(4) . . . .
C51 C52 C53 C54 -0.4(4) . . . .
C52 C53 C54 C55 0.3(4) . . . .
C53 C54 C55 C56 0.3(4) . . . .
C44 C43 C56 C55 179.7(2) . . . .
C36 C43 C56 C55 -0.4(4) . . . .
C44 C43 C56 C51 -0.5(4) . . . .
C36 C43 C56 C51 179.4(2) . . . .
C54 C55 C56 C43 179.0(2) . . . .
C54 C55 C56 C51 -0.8(4) . . . .
C50 C51 C56 C43 0.4(4) . . . .
C52 C51 C56 C43 -179.1(2) . . . .
C50 C51 C56 C55 -179.8(2) . . . .
C52 C51 C56 C55 0.7(3) . . . .
Cl11 Cl11 C60 Cl12 -91(3) 2_557 . . .
Cl11 Cl11 C60 Cl13 151(2) 2_557 . . .
